data_2002615
loop_
_publ_author_name
'Krueger, T F'
'Mueller-Buschbaum, Hk'

_publ_section_title 'Zur Kristallstruktur von Cu In Mo2 O8'
_journal_name_full
;
Zeitschrift fuer Anorganische und Allgemeine Chemie
;
_journal_page_first 1227
_journal_page_last 1230
_journal_paper_doi 10.1002/zaac.19936190713
_journal_volume 619
_journal_year 1993
_chemical_formula_structural 'Cu In Mo2 O8'
_chemical_formula_sum 'Cu In Mo2 O8'
_chemical_name_systematic 'Copper indium molybdenum oxide (1/1/2/8)'
_space_group_IT_number 15
_symmetry_cell_setting monoclinic
_symmetry_Int_Tables_number 15
_symmetry_space_group_name_Hall '-C 2yc'
_symmetry_space_group_name_H-M 'C 1 2/c 1'
_cell_angle_alpha 90
_cell_angle_beta 91.38(2)
_cell_angle_gamma 90
_cell_formula_units_Z 4
_cell_length_a 9.549(2)
_cell_length_b 11.529(2)
_cell_length_c 5.000(1)
_cell_volume 550.3
_refine_ls_R_factor_all 0.085
_cod_database_code 2002615

loop_
_symmetry_equiv_pos_as_xyz
x,y,z
-x,y,1/2-z
-x,-y,-z
x,-y,1/2+z
1/2+x,1/2+y,z
1/2-x,1/2+y,1/2-z
1/2-x,1/2-y,-z
1/2+x,1/2-y,1/2+z

loop_
_atom_site_label
_atom_site_type_symbol
_atom_site_symmetry_multiplicity
_atom_site_Wyckoff_symbol
_atom_site_fract_x
_atom_site_fract_y
_atom_site_fract_z
_atom_site_occupancy
_atom_site_attached_hydrogens
_atom_site_calc_flag
In1 In3+ 4 e 0. 0.8438(10) 0.25 1. 0 d
Mo1 Mo6+ 8 f 0.2598(3) 0.0910(3) 0.2475(6) 1. 0 d
Cu1 Cu2+ 4 e 0. 0.3430(17) 0.25 1. 0 d
O1 O2- 8 f 0.124(2) 0.185(2) 0.083(3) 1. 0 d
O2 O2- 8 f 0.376(2) 0.191(2) 0.385(3) 1. 0 d
O3 O2- 8 f 0.148(2) 0.448(2) 0.072(3) 1. 0 d
O4 O2- 8 f 0.358(2) 0.449(2) 0.458(3) 1. 0 d

loop_
_atom_type_symbol
_atom_type_oxidation_number
In3+ 3.000
Mo6+ 5.500
Cu2+ 2.000
O2- -2.000
